data_8105173
loop_
_publ_author_name
'Sun, An-Na'
'Huang, Xiao-Bo'
'Wu, Deng-Ze'

_publ_section_title
;
 The crystal structure of
 2-(2-methyl-6-phenyl-4H-pyran-4-ylidene)-1H-indene-1,3(2H)-dione,
 C21H14O3
;
_journal_issue 2
_journal_name_full 'Zeitschrift f\"ur Kristallographie - New Crystal Structures'
_journal_page_first 189
_journal_page_last 190
_journal_paper_doi 10.1515/ncrs-2021-0442
_journal_volume 237
_journal_year 2022
_chemical_formula_sum 'C21 H14 O3'
_chemical_formula_weight 314.32
_space_group_crystal_system monoclinic
_space_group_IT_number 14
_space_group_name_Hall '-P 2ybc'
_space_group_name_H-M_alt 'P 1 21/c 1'
_atom_sites_solution_hydrogens geom
_cell_angle_alpha 90
_cell_angle_beta 91.050(4)
_cell_angle_gamma 90
_cell_formula_units_Z 4
_cell_length_a 4.8318(8)
_cell_length_b 26.590(4)
_cell_length_c 11.821(2)
_cell_measurement_reflns_used 2043
_cell_measurement_temperature 296(2)
_cell_measurement_theta_max 49.605
_cell_measurement_theta_min 4.611
_cell_volume 1518.5(4)
_computing_cell_refinement 'Bruker SAINT'
_computing_data_collection 'Bruker APEX2'
_computing_data_reduction 'Bruker SAINT'
_computing_molecular_graphics 'Bruker SHELXTL'
_computing_publication_material 'Bruker SHELXTL'
_computing_structure_refinement 'SHELXL-2013 (Sheldrick, 2013)'
_computing_structure_solution 'SHELXS-97 (Sheldrick, 2008)'
_diffrn_ambient_temperature 296(2)
_diffrn_measured_fraction_theta_full 1.000
_diffrn_measured_fraction_theta_max 1.000
_diffrn_measurement_device_type 'Bruker APEX-II CCD'
_diffrn_measurement_method '\f and \w scans'
_diffrn_radiation_type MoK\a
_diffrn_radiation_wavelength 0.71073
_diffrn_reflns_av_R_equivalents 0.0361
_diffrn_reflns_av_unetI/netI 0.0340
_diffrn_reflns_Laue_measured_fraction_full 1.000
_diffrn_reflns_Laue_measured_fraction_max 1.000
_diffrn_reflns_limit_h_max 5
_diffrn_reflns_limit_h_min -5
_diffrn_reflns_limit_k_max 32
_diffrn_reflns_limit_k_min -32
_diffrn_reflns_limit_l_max 14
_diffrn_reflns_limit_l_min -14
_diffrn_reflns_number 10546
_diffrn_reflns_point_group_measured_fraction_full 1.000
_diffrn_reflns_point_group_measured_fraction_max 1.000
_diffrn_reflns_theta_full 25.242
_diffrn_reflns_theta_max 25.499
_diffrn_reflns_theta_min 1.886
_exptl_absorpt_coefficient_mu 0.092
_exptl_absorpt_correction_T_max 0.7456
_exptl_absorpt_correction_T_min 0.6881
_exptl_absorpt_correction_type multi-scan
_exptl_absorpt_process_details sadabs
_exptl_crystal_colour colorless
_exptl_crystal_density_diffrn 1.375
_exptl_crystal_description prismatic
_exptl_crystal_F_000 656
_exptl_crystal_size_max 0.200
_exptl_crystal_size_mid 0.170
_exptl_crystal_size_min 0.110
_refine_diff_density_max 0.154
_refine_diff_density_min -0.147
_refine_diff_density_rms 0.035
_refine_ls_extinction_coef 0.0052(13)
_refine_ls_extinction_expression Fc^*^=kFc[1+0.001xFc^2^\l^3^/sin(2\q)]^-1/4^
_refine_ls_extinction_method SHELXL
_refine_ls_goodness_of_fit_ref 1.012
_refine_ls_hydrogen_treatment constr
_refine_ls_matrix_type full
_refine_ls_number_parameters 219
_refine_ls_number_reflns 2827
_refine_ls_number_restraints 0
_refine_ls_restrained_S_all 1.012
_refine_ls_R_factor_all 0.0731
_refine_ls_R_factor_gt 0.0401
_refine_ls_shift/su_max 0.000
_refine_ls_shift/su_mean 0.000
_refine_ls_structure_factor_coef Fsqd
_refine_ls_weighting_details 'w=1/[\s^2^(Fo^2^)+(0.0464P)^2^+0.2402P] where P=(Fo^2^+2Fc^2^)/3'
_refine_ls_weighting_scheme calc
_refine_ls_wR_factor_gt 0.0878
_refine_ls_wR_factor_ref 0.1038
_reflns_Friedel_coverage 0.000
_reflns_Friedel_fraction_full .
_reflns_Friedel_fraction_max .
_reflns_number_gt 1906
_reflns_number_total 2827
_reflns_threshold_expression 'I > 2\s(I)'
_cod_data_source_file suppl_j_ncrs-2021-0442_suppl.cif
_cod_data_source_block mo_dm17333_0m
_cod_original_cell_volume 1518.4(4)
_cod_original_sg_symbol_H-M 'P 21/c'
_cod_database_code 8105173
_shelx_space_group_comment
; 
The symmetry employed for this shelxl refinement is uniquely defined 
by the following loop, which should always be used as a source of 
symmetry information in preference to the above space-group names. 
They are only intended as comments. 
;
_shelx_estimated_absorpt_t_min 0.982
_shelx_estimated_absorpt_t_max 0.990
_shelxl_version_number 2013-4

loop_
_space_group_symop_operation_xyz
'x, y, z'
'-x, y+1/2, -z+1/2'
'-x, -y, -z'
'x, -y-1/2, z-1/2'

loop_
_atom_site_label
_atom_site_type_symbol
_atom_site_fract_x
_atom_site_fract_y
_atom_site_fract_z
_atom_site_U_iso_or_equiv
_atom_site_adp_type
_atom_site_occupancy
_atom_site_site_symmetry_order
_atom_site_calc_flag
_atom_site_refinement_flags_posn
_atom_site_refinement_flags_adp
_atom_site_refinement_flags_occupancy
_atom_site_disorder_assembly
_atom_site_disorder_group
O1 O 0.3744(3) 0.69856(5) 0.28643(11) 0.0586(4) Uani 1 1 d . . . . .
O2 O 0.3799(3) 0.58705(5) -0.02697(11) 0.0570(4) Uani 1 1 d . . . . .
O3 O 1.0774(3) 0.54301(5) 0.30595(10) 0.0456(3) Uani 1 1 d . . . . .
C1 C 0.3227(4) 0.67650(7) 0.19703(15) 0.0429(4) Uani 1 1 d . . . . .
C2 C 0.1111(4) 0.69327(7) 0.11098(15) 0.0431(5) Uani 1 1 d . . . . .
C3 C -0.0723(4) 0.73308(7) 0.11287(18) 0.0541(5) Uani 1 1 d . . . . .
H3 H -0.0803 0.7543 0.1753 0.065 Uiso 1 1 calc R U . . .
C4 C -0.2443(4) 0.74058(8) 0.0190(2) 0.0618(6) Uani 1 1 d . . . . .
H4 H -0.3686 0.7673 0.0186 0.074 Uiso 1 1 calc R U . . .
C5 C -0.2342(4) 0.70904(8) -0.07387(19) 0.0611(6) Uani 1 1 d . . . . .
H5 H -0.3503 0.7150 -0.1360 0.073 Uiso 1 1 calc R U . . .
C6 C -0.0529(4) 0.66870(8) -0.07529(16) 0.0540(5) Uani 1 1 d . . . . .
H6 H -0.0465 0.6472 -0.1373 0.065 Uiso 1 1 calc R U . . .
C7 C 0.1183(4) 0.66127(7) 0.01821(15) 0.0432(5) Uani 1 1 d . . . . .
C8 C 0.3279(4) 0.62090(7) 0.04012(15) 0.0423(5) Uani 1 1 d . . . . .
C9 C 0.4515(4) 0.63068(7) 0.15223(14) 0.0394(4) Uani 1 1 d . . . . .
C10 C 0.6583(4) 0.60203(7) 0.20438(14) 0.0384(4) Uani 1 1 d . . . . .
C11 C 0.7664(4) 0.55744(7) 0.15314(15) 0.0435(5) Uani 1 1 d . . . . .
H11 H 0.6961 0.5475 0.0829 0.052 Uiso 1 1 calc R U . . .
C12 C 0.9650(4) 0.52973(7) 0.20296(15) 0.0433(5) Uani 1 1 d . . . . .
C13 C 0.9838(4) 0.58547(7) 0.35889(14) 0.0403(4) Uani 1 1 d . . . . .
C14 C 0.7813(4) 0.61401(7) 0.31254(14) 0.0420(4) Uani 1 1 d . . . . .
H14 H 0.7197 0.6421 0.3515 0.050 Uiso 1 1 calc R U . . .
C15 C 1.1289(4) 0.59319(7) 0.46811(14) 0.0417(4) Uani 1 1 d . . . . .
C16 C 1.2577(4) 0.55315(8) 0.52314(16) 0.0553(5) Uani 1 1 d . . . . .
H16 H 1.2550 0.5214 0.4900 0.066 Uiso 1 1 calc R U . . .
C17 C 1.3896(5) 0.55996(9) 0.62656(17) 0.0668(6) Uani 1 1 d . . . . .
H17 H 1.4735 0.5328 0.6628 0.080 Uiso 1 1 calc R U . . .
C18 C 1.3978(5) 0.60674(9) 0.67637(17) 0.0647(6) Uani 1 1 d . . . . .
H18 H 1.4854 0.6112 0.7464 0.078 Uiso 1 1 calc R U . . .
C19 C 1.2755(5) 0.64668(9) 0.62188(17) 0.0659(6) Uani 1 1 d . . . . .
H19 H 1.2823 0.6784 0.6549 0.079 Uiso 1 1 calc R U . . .
C20 C 1.1419(5) 0.64027(8) 0.51812(16) 0.0563(6) Uani 1 1 d . . . . .
H20 H 1.0606 0.6677 0.4819 0.068 Uiso 1 1 calc R U . . .
C21 C 1.0929(5) 0.48308(7) 0.15918(17) 0.0571(6) Uani 1 1 d . . . . .
H21A H 0.9887 0.4714 0.0945 0.086 Uiso 1 1 calc R U . . .
H21B H 1.0930 0.4577 0.2170 0.086 Uiso 1 1 calc R U . . .
H21C H 1.2798 0.4899 0.1377 0.086 Uiso 1 1 calc R U . . .

loop_
_atom_site_aniso_label
_atom_site_aniso_U_11
_atom_site_aniso_U_22
_atom_site_aniso_U_33
_atom_site_aniso_U_23
_atom_site_aniso_U_13
_atom_site_aniso_U_12
O1 0.0589(9) 0.0619(9) 0.0548(8) -0.0170(7) -0.0057(7) 0.0012(7)
O2 0.0593(9) 0.0632(9) 0.0480(8) -0.0143(7) -0.0118(6) 0.0077(7)
O3 0.0503(8) 0.0454(8) 0.0407(7) -0.0046(6) -0.0098(6) 0.0026(6)
C1 0.0389(10) 0.0466(11) 0.0433(10) -0.0016(9) 0.0011(8) -0.0087(9)
C2 0.0364(10) 0.0428(10) 0.0501(11) 0.0039(9) 0.0021(8) -0.0063(9)
C3 0.0467(12) 0.0450(11) 0.0708(14) 0.0011(10) 0.0068(10) -0.0027(10)
C4 0.0460(12) 0.0526(13) 0.0868(17) 0.0169(12) 0.0026(12) 0.0055(11)
C5 0.0464(12) 0.0700(15) 0.0667(14) 0.0220(12) -0.0078(10) 0.0008(12)
C6 0.0471(12) 0.0650(13) 0.0496(11) 0.0075(10) -0.0072(9) -0.0022(11)
C7 0.0357(10) 0.0481(11) 0.0458(10) 0.0056(9) -0.0017(8) -0.0055(9)
C8 0.0375(11) 0.0473(11) 0.0419(10) -0.0002(9) -0.0024(8) -0.0049(9)
C9 0.0347(10) 0.0444(10) 0.0391(9) -0.0012(8) -0.0019(8) -0.0038(8)
C10 0.0352(10) 0.0437(10) 0.0364(9) -0.0005(8) -0.0006(8) -0.0070(8)
C11 0.0433(11) 0.0489(11) 0.0379(9) -0.0042(8) -0.0056(8) -0.0019(9)
C12 0.0448(11) 0.0464(11) 0.0385(10) -0.0052(8) -0.0054(8) -0.0056(9)
C13 0.0407(10) 0.0416(10) 0.0384(9) -0.0029(8) 0.0011(8) -0.0029(9)
C14 0.0426(11) 0.0464(10) 0.0371(9) -0.0038(8) -0.0005(8) -0.0012(9)
C15 0.0407(10) 0.0486(11) 0.0357(9) 0.0002(8) -0.0027(8) 0.0003(9)
C16 0.0640(14) 0.0533(12) 0.0482(11) -0.0038(10) -0.0138(10) 0.0031(11)
C17 0.0781(17) 0.0693(15) 0.0521(12) 0.0025(11) -0.0210(11) 0.0108(13)
C18 0.0714(16) 0.0819(17) 0.0401(11) -0.0065(11) -0.0187(11) 0.0065(13)
C19 0.0815(17) 0.0649(14) 0.0507(12) -0.0160(11) -0.0151(12) 0.0069(13)
C20 0.0690(15) 0.0544(12) 0.0450(11) -0.0047(10) -0.0140(10) 0.0109(11)
C21 0.0617(14) 0.0545(12) 0.0546(12) -0.0124(10) -0.0135(10) 0.0080(11)

loop_
_atom_type_symbol
_atom_type_description
_atom_type_scat_dispersion_real
_atom_type_scat_dispersion_imag
_atom_type_scat_source
C C 0.0033 0.0016 'International Tables Vol C Tables 4.2.6.8 and 6.1.1.4'
H H 0.0000 0.0000 'International Tables Vol C Tables 4.2.6.8 and 6.1.1.4'
O O 0.0106 0.0060 'International Tables Vol C Tables 4.2.6.8 and 6.1.1.4'

loop_
_geom_angle_atom_site_label_1
_geom_angle_atom_site_label_2
_geom_angle_atom_site_label_3
_geom_angle
_geom_angle_site_symmetry_1
_geom_angle_site_symmetry_3
C12 O3 C13 119.28(14) . .
O1 C1 C9 128.59(17) . .
O1 C1 C2 124.54(17) . .
C9 C1 C2 106.87(15) . .
C3 C2 C7 120.51(18) . .
C3 C2 C1 130.38(18) . .
C7 C2 C1 109.11(16) . .
C2 C3 C4 118.2(2) . .
C2 C3 H3 120.9 . .
C4 C3 H3 120.9 . .
C5 C4 C3 121.2(2) . .
C5 C4 H4 119.4 . .
C3 C4 H4 119.4 . .
C4 C5 C6 120.7(2) . .
C4 C5 H5 119.6 . .
C6 C5 H5 119.6 . .
C7 C6 C5 118.1(2) . .
C7 C6 H6 121.0 . .
C5 C6 H6 121.0 . .
C6 C7 C2 121.35(18) . .
C6 C7 C8 129.40(18) . .
C2 C7 C8 109.25(16) . .
O2 C8 C9 128.93(17) . .
O2 C8 C7 124.06(16) . .
C9 C8 C7 107.01(15) . .
C10 C9 C8 125.48(16) . .
C10 C9 C1 126.80(16) . .
C8 C9 C1 107.71(16) . .
C9 C10 C11 121.99(16) . .
C9 C10 C14 123.72(16) . .
C11 C10 C14 114.29(16) . .
C12 C11 C10 122.23(17) . .
C12 C11 H11 118.9 . .
C10 C11 H11 118.9 . .
C11 C12 O3 121.22(16) . .
C11 C12 C21 127.38(17) . .
O3 C12 C21 111.40(16) . .
C14 C13 O3 121.42(15) . .
C14 C13 C15 127.52(16) . .
O3 C13 C15 111.05(15) . .
C13 C14 C10 121.55(17) . .
C13 C14 H14 119.2 . .
C10 C14 H14 119.2 . .
C20 C15 C16 118.45(17) . .
C20 C15 C13 121.16(17) . .
C16 C15 C13 120.39(17) . .
C17 C16 C15 120.7(2) . .
C17 C16 H16 119.7 . .
C15 C16 H16 119.7 . .
C18 C17 C16 120.4(2) . .
C18 C17 H17 119.8 . .
C16 C17 H17 119.8 . .
C19 C18 C17 119.38(19) . .
C19 C18 H18 120.3 . .
C17 C18 H18 120.3 . .
C18 C19 C20 120.7(2) . .
C18 C19 H19 119.7 . .
C20 C19 H19 119.7 . .
C15 C20 C19 120.37(19) . .
C15 C20 H20 119.8 . .
C19 C20 H20 119.8 . .
C12 C21 H21A 109.5 . .
C12 C21 H21B 109.5 . .
H21A C21 H21B 109.5 . .
C12 C21 H21C 109.5 . .
H21A C21 H21C 109.5 . .
H21B C21 H21C 109.5 . .

loop_
_geom_bond_atom_site_label_1
_geom_bond_atom_site_label_2
_geom_bond_distance
_geom_bond_site_symmetry_2
O1 C1 1.230(2) .
O2 C8 1.229(2) .
O3 C12 1.370(2) .
O3 C13 1.371(2) .
C1 C9 1.471(3) .
C1 C2 1.497(3) .
C2 C3 1.381(3) .
C2 C7 1.389(2) .
C3 C4 1.389(3) .
C3 H3 0.9300 .
C4 C5 1.383(3) .
C4 H4 0.9300 .
C5 C6 1.385(3) .
C5 H5 0.9300 .
C6 C7 1.383(3) .
C6 H6 0.9300 .
C7 C8 1.495(3) .
C8 C9 1.467(2) .
C9 C10 1.391(2) .
C10 C11 1.434(2) .
C10 C14 1.436(2) .
C11 C12 1.338(3) .
C11 H11 0.9300 .
C12 C21 1.483(3) .
C13 C14 1.347(2) .
C13 C15 1.472(2) .
C14 H14 0.9300 .
C15 C20 1.385(3) .
C15 C16 1.389(3) .
C16 C17 1.380(3) .
C16 H16 0.9300 .
C17 C18 1.376(3) .
C17 H17 0.9300 .
C18 C19 1.370(3) .
C18 H18 0.9300 .
C19 C20 1.386(3) .
C19 H19 0.9300 .
C20 H20 0.9300 .
C21 H21A 0.9600 .
C21 H21B 0.9600 .
C21 H21C 0.9600 .

loop_
_geom_torsion_atom_site_label_1
_geom_torsion_atom_site_label_2
_geom_torsion_atom_site_label_3
_geom_torsion_atom_site_label_4
_geom_torsion
_geom_torsion_site_symmetry_1
_geom_torsion_site_symmetry_2
_geom_torsion_site_symmetry_3
_geom_torsion_site_symmetry_4
O1 C1 C2 C3 -3.1(3) . . . .
C9 C1 C2 C3 177.79(18) . . . .
O1 C1 C2 C7 176.73(17) . . . .
C9 C1 C2 C7 -2.36(19) . . . .
C7 C2 C3 C4 -1.1(3) . . . .
C1 C2 C3 C4 178.71(18) . . . .
C2 C3 C4 C5 0.3(3) . . . .
C3 C4 C5 C6 0.6(3) . . . .
C4 C5 C6 C7 -0.5(3) . . . .
C5 C6 C7 C2 -0.3(3) . . . .
C5 C6 C7 C8 178.96(18) . . . .
C3 C2 C7 C6 1.2(3) . . . .
C1 C2 C7 C6 -178.70(16) . . . .
C3 C2 C7 C8 -178.25(16) . . . .
C1 C2 C7 C8 1.9(2) . . . .
C6 C7 C8 O2 0.6(3) . . . .
C2 C7 C8 O2 179.91(17) . . . .
C6 C7 C8 C9 179.96(18) . . . .
C2 C7 C8 C9 -0.7(2) . . . .
O2 C8 C9 C10 0.0(3) . . . .
C7 C8 C9 C10 -179.36(16) . . . .
O2 C8 C9 C1 178.56(18) . . . .
C7 C8 C9 C1 -0.79(19) . . . .
O1 C1 C9 C10 1.4(3) . . . .
C2 C1 C9 C10 -179.57(16) . . . .
O1 C1 C9 C8 -177.17(18) . . . .
C2 C1 C9 C8 1.88(18) . . . .
C8 C9 C10 C11 -2.5(3) . . . .
C1 C9 C10 C11 179.17(17) . . . .
C8 C9 C10 C14 177.52(16) . . . .
C1 C9 C10 C14 -0.8(3) . . . .
C9 C10 C11 C12 -179.93(17) . . . .
C14 C10 C11 C12 0.0(3) . . . .
C10 C11 C12 O3 -0.6(3) . . . .
C10 C11 C12 C21 179.84(18) . . . .
C13 O3 C12 C11 0.1(3) . . . .
C13 O3 C12 C21 179.78(16) . . . .
C12 O3 C13 C14 0.9(2) . . . .
C12 O3 C13 C15 179.84(15) . . . .
O3 C13 C14 C10 -1.5(3) . . . .
C15 C13 C14 C10 179.77(17) . . . .
C9 C10 C14 C13 -179.06(17) . . . .
C11 C10 C14 C13 1.0(2) . . . .
C14 C13 C15 C20 -23.3(3) . . . .
O3 C13 C15 C20 157.88(18) . . . .
C14 C13 C15 C16 157.11(19) . . . .
O3 C13 C15 C16 -21.7(2) . . . .
C20 C15 C16 C17 1.6(3) . . . .
C13 C15 C16 C17 -178.79(19) . . . .
C15 C16 C17 C18 -0.6(4) . . . .
C16 C17 C18 C19 -0.5(4) . . . .
C17 C18 C19 C20 0.7(4) . . . .
C16 C15 C20 C19 -1.4(3) . . . .
C13 C15 C20 C19 178.94(19) . . . .
C18 C19 C20 C15 0.3(4) . . . .
